data_2200526
loop_
_publ_author_name
'Hua, Duy H.'
'McGill, James W.'
'Robinson, Paul D.'
'Meyers, Cal Y.'

_publ_section_title
;
 2,4,6-Tris(1'-phenylthio-1-ferrocenyl)boroxin
;
_journal_issue 9
_journal_name_full 'Acta Crystallographica Section E'
_journal_page_first m413
_journal_page_last m415
_journal_paper_doi 10.1107/S1600536801013988
_journal_volume 57
_journal_year 2001
_chemical_formula_iupac '[Fe3 (C15 H12 B3 O3) (C11 H9 S)3]'
_chemical_formula_moiety 'C48 H39 B3 Fe3 O3 S3'
_chemical_formula_sum 'C48 H39 B3 Fe3 O3 S3'
_chemical_formula_weight 959.98
_chemical_melting_point 405.0(10)
_chemical_name_systematic
;
2,4,6-Tris(1'-phenylthio-1-ferrocenyl)boroxin
;
_space_group_IT_number 2
_symmetry_cell_setting triclinic
_symmetry_space_group_name_Hall '-P 1'
_symmetry_space_group_name_H-M 'P -1'
_cell_angle_alpha 113.137(19)
_cell_angle_beta 101.89(2)
_cell_angle_gamma 74.30(2)
_cell_formula_units_Z 4
_cell_length_a 17.501(4)
_cell_length_b 18.875(5)
_cell_length_c 14.999(4)
_cell_measurement_reflns_used 25
_cell_measurement_temperature 296
_cell_measurement_theta_max 13.1
_cell_measurement_theta_min 10.1
_cell_volume 4358(2)
_computing_cell_refinement 'MSC/AFC Diffractometer Control Software'
_computing_data_collection
;
MSC/AFC Diffractometer Control Software
(Molecular Structure Corporation, 1996)
;
_computing_data_reduction 'PROCESS in TEXSAN (Molecular Structure Corporation, 1997)'
_computing_molecular_graphics 'ORTEP (Johnson, 1965) in TEXSAN'
_computing_publication_material 'TEXSAN, SHELXL97 and PLATON (Spek, 2000)'
_computing_structure_refinement 'LS in TEXSAN and SHELXL97 (Sheldrick, 1997)'
_computing_structure_solution 'SHELXS97 (Sheldrick, 1990)'
_diffrn_ambient_temperature 296
_diffrn_measured_fraction_theta_full .999
_diffrn_measured_fraction_theta_max .999
_diffrn_measurement_device_type 'Rigaku AFC-5S'
_diffrn_measurement_method \w
_diffrn_radiation_monochromator graphite
_diffrn_radiation_source 'sealed tube'
_diffrn_radiation_type MoK\a
_diffrn_radiation_wavelength .71069
_diffrn_reflns_av_R_equivalents .079
_diffrn_reflns_av_sigmaI/netI .261
_diffrn_reflns_limit_h_max 20
_diffrn_reflns_limit_h_min 0
_diffrn_reflns_limit_k_max 22
_diffrn_reflns_limit_k_min -21
_diffrn_reflns_limit_l_max 17
_diffrn_reflns_limit_l_min -17
_diffrn_reflns_number 16062
_diffrn_reflns_theta_full 25.06
_diffrn_reflns_theta_max 25.06
_diffrn_reflns_theta_min 1.81
_diffrn_standards_decay_% .9
_diffrn_standards_interval_count 100
_diffrn_standards_number 3
_exptl_absorpt_coefficient_mu 1.17
_exptl_absorpt_correction_T_max .859
_exptl_absorpt_correction_T_min .791
_exptl_absorpt_correction_type psi-scan
_exptl_absorpt_process_details '(North et al., 1968)'
_exptl_crystal_colour brown
_exptl_crystal_density_diffrn 1.463
_exptl_crystal_density_meas ?
_exptl_crystal_description prism
_exptl_crystal_F_000 1968
_exptl_crystal_size_max .43
_exptl_crystal_size_mid .17
_exptl_crystal_size_min .13
_refine_diff_density_max .40
_refine_diff_density_min -.49
_refine_ls_extinction_method none
_refine_ls_goodness_of_fit_ref .934
_refine_ls_hydrogen_treatment constr
_refine_ls_matrix_type full
_refine_ls_number_parameters 1081
_refine_ls_number_reflns 15452
_refine_ls_number_restraints 0
_refine_ls_restrained_S_all .934
_refine_ls_R_factor_all .265
_refine_ls_R_factor_gt .047
_refine_ls_shift/su_max .001
_refine_ls_shift/su_mean .000
_refine_ls_structure_factor_coef Fsqd
_refine_ls_weighting_details 'w = 1/[\s^2^(Fo^2^)+(0.0438P)^2^] where P = (Fo^2^+2Fc^2^)/3'
_refine_ls_weighting_scheme calc
_refine_ls_wR_factor_ref .158
_reflns_number_gt 4619
_reflns_number_total 15452
_reflns_threshold_expression I>2\s(I)
_cod_data_source_file om6042.cif
_cod_data_source_block I
_cod_depositor_comments
;
The following automatic conversions were performed:

'_chemical_melting_point' value '404-406' was changed to '405.0(10)'
- the average value was taken and precision was estimated.

Automatic conversion script
Id: cif_fix_values 1646 2011-03-28 12:23:43Z adriana 

The following automatic conversions were performed:

'_chemical_melting_point' value '404-406' was changed to '405.0(10)'
- the average value was taken and precision was estimated.

Automatic conversion script
Id: cif_fix_values 1715 2011-07-08 13:25:40Z adriana 

The following automatic conversions were performed:

'_exptl_crystal_density_meas' value 'not measured' was changed to '?'
- the value is perceived as not measured.

Automatic conversion script
Id: cif_fix_values 3008 2015-01-20 13:52:24Z robertas 
;
_cod_original_cell_volume 4358.4(19)
_cod_database_code 2200526
_cod_database_fobs_code 2200526

loop_
_symmetry_equiv_pos_as_xyz
'x, y, z'
'-x, -y, -z'

loop_
_atom_site_label
_atom_site_fract_x
_atom_site_fract_y
_atom_site_fract_z
_atom_site_U_iso_or_equiv
_atom_site_adp_type
_atom_site_calc_flag
_atom_site_refinement_flags
_atom_site_occupancy
_atom_site_disorder_assembly
_atom_site_disorder_group
_atom_site_type_symbol
Fe1 .29685(7) 1.06919(6) .87315(8) .0471(3) Uani d . 1 . . Fe
Fe2 .47392(7) .65657(6) .72540(9) .0492(3) Uani d . 1 . . Fe
Fe3 .62170(7) .88341(7) .55256(9) .0497(3) Uani d . 1 . . Fe
S1 .33682(15) .93442(14) .65159(16) .0696(7) Uani d . 1 . . S
S2 .49139(14) .65204(14) .50676(18) .0638(7) Uani d . 1 . . S
S3 .73295(16) .77355(15) .37595(18) .0737(7) Uani d . 1 . . S
O1 .5161(3) .9637(3) .8049(4) .0507(14) Uani d . 1 . . O
O2 .4739(3) .8787(3) .8586(3) .0491(14) Uani d . 1 . . O
O3 .5778(3) .8279(3) .7552(4) .0519(15) Uani d . 1 . . O
B1 .4684(6) .9526(6) .8588(7) .044(2) Uani d . 1 . . B
B2 .5312(6) .8160(5) .8096(7) .046(3) Uani d . 1 . . B
B3 .5721(6) .9014(6) .7544(7) .048(3) Uani d . 1 . . B
C1 .4118(5) 1.0249(5) .9210(5) .046(2) Uani d . 1 . . C
C2 .4030(5) 1.1039(5) .9291(6) .054(2) Uani d . 1 . . C
C3 .3443(5) 1.1524(5) .9898(6) .061(3) Uani d . 1 . . C
C4 .3147(5) 1.1056(5) 1.0217(6) .062(3) Uani d . 1 . . C
C5 .3559(5) 1.0269(5) .9783(5) .052(2) Uani d . 1 . . C
C6 .2704(5) 1.0093(5) .7288(5) .050(2) Uani d . 1 . . C
C7 .2581(5) 1.0910(5) .7472(6) .061(3) Uani d . 1 . . C
C8 .2011(5) 1.1319(5) .8138(6) .064(3) Uani d . 1 . . C
C9 .1777(5) 1.0766(6) .8359(6) .066(3) Uani d . 1 . . C
C10 .2195(5) 1.0006(5) .7844(6) .057(2) Uani d . 1 . . C
C11 .5439(5) .7343(5) .8138(6) .049(2) Uani d . 1 . . C
C12 .5046(5) .7108(5) .8694(6) .058(2) Uani d . 1 . . C
C13 .5274(5) .6289(6) .8462(7) .067(3) Uani d . 1 . . C
C14 .5804(6) .6010(5) .7745(7) .071(3) Uani d . 1 . . C
C15 .5917(5) .6638(5) .7550(6) .061(3) Uani d . 1 . . C
C16 .3848(5) .7114(5) .6521(6) .063(3) Uani d . 1 . . C
C17 .3520(5) .6808(7) .7042(7) .071(3) Uani d . 1 . . C
C18 .3811(6) .6008(6) .6733(7) .076(3) Uani d . 1 . . C
C19 .4308(5) .5782(5) .6004(6) .061(2) Uani d . 1 . . C
C20 .4333(5) .6477(5) .5870(6) .050(2) Uani d . 1 . . C
C21 .6291(5) .9165(5) .7024(6) .048(2) Uani d . 1 . . C
C22 .7025(5) .8660(5) .6638(6) .058(2) Uani d . 1 . . C
C23 .7320(5) .9029(6) .6177(7) .073(3) Uani d . 1 . . C
C24 .6787(6) .9750(6) .6230(7) .068(3) Uani d . 1 . . C
C25 .6163(5) .9834(5) .6754(6) .056(2) Uani d . 1 . . C
C26 .5291(6) .8267(6) .4877(7) .071(3) Uani d . 1 . . C
C27 .6018(6) .7765(5) .4592(6) .063(3) Uani d . 1 . . C
C28 .6372(5) .8107(5) .4149(6) .060(3) Uani d . 1 . . C
C29 .5849(6) .8836(5) .4148(6) .061(2) Uani d . 1 . . C
C30 .5177(5) .8929(5) .4609(7) .066(3) Uani d . 1 . . C
C31 .2800(5) .9146(5) .5358(5) .044(2) Uani d . 1 . . C
C32 .2083(5) .9625(5) .5155(6) .060(2) Uani d . 1 . . C
C33 .1703(5) .9420(5) .4225(7) .065(3) Uani d . 1 . . C
C34 .2012(6) .8764(5) .3485(6) .061(3) Uani d . 1 . . C
C35 .2715(6) .8285(5) .3683(6) .058(2) Uani d . 1 . . C
C36 .3098(5) .8478(5) .4615(7) .054(2) Uani d . 1 . . C
C37 .4305(6) .6323(5) .3932(7) .059(2) Uani d . 1 . . C
C38 .3526(6) .6268(5) .3835(7) .070(3) Uani d . 1 . . C
C39 .3072(6) .6124(6) .2929(10) .085(3) Uani d . 1 . . C
C40 .3407(9) .6035(6) .2138(9) .103(4) Uani d . 1 . . C
C41 .4155(8) .6105(7) .2232(9) .104(4) Uani d . 1 . . C
C42 .4625(7) .6238(6) .3127(9) .093(4) Uani d . 1 . . C
C43 .7170(8) .7175(6) .2492(7) .073(3) Uani d . 1 . . C
C44 .6455(9) .7292(6) .1949(8) .101(4) Uani d . 1 . . C
C45 .6370(10) .6869(8) .0938(10) .127(5) Uani d . 1 . . C
C46 .6988(14) .6334(10) .0525(12) .144(8) Uani d . 1 . . C
C47 .7687(12) .6188(10) .1065(13) .145(7) Uani d . 1 . . C
C48 .7792(8) .6616(7) .2061(10) .106(4) Uani d . 1 . . C
H2 .4319 1.1208 .8987 .065 Uiso calc R 1 . . H
H3 .3277 1.2067 1.0063 .074 Uiso calc R 1 . . H
H4 .2754 1.1229 1.0634 .075 Uiso calc R 1 . . H
H5 .3475 .9833 .9863 .062 Uiso calc R 1 . . H
H7 .2835 1.1137 .7199 .074 Uiso calc R 1 . . H
H8 .1823 1.1862 .8385 .077 Uiso calc R 1 . . H
H9 .1403 1.0879 .8782 .079 Uiso calc R 1 . . H
H10 .2146 .9534 .7864 .068 Uiso calc R 1 . . H
H12 .4693 .7448 .9143 .070 Uiso calc R 1 . . H
H13 .5110 .5992 .8726 .081 Uiso calc R 1 . . H
H14 .6043 .5483 .7446 .085 Uiso calc R 1 . . H
H15 .6247 .6601 .7113 .074 Uiso calc R 1 . . H
H16 .3760 .7642 .6595 .075 Uiso calc R 1 . . H
H17 .3170 .7097 .7511 .086 Uiso calc R 1 . . H
H18 .3696 .5668 .6972 .091 Uiso calc R 1 . . H
H19 .4571 .5272 .5671 .073 Uiso calc R 1 . . H
H22 .7261 .8171 .6689 .070 Uiso calc R 1 . . H
H23 .7790 .8832 .5884 .087 Uiso calc R 1 . . H
H24 .6837 1.0106 .5968 .082 Uiso calc R 1 . . H
H25 .5733 1.0262 .6899 .068 Uiso calc R 1 . . H
H26 .4939 .8179 .5191 .086 Uiso calc R 1 . . H
H27 .6230 .7287 .4681 .076 Uiso calc R 1 . . H
H29 .5933 .9182 .3893 .073 Uiso calc R 1 . . H
H30 .4741 .9352 .4715 .080 Uiso calc R 1 . . H
H32 .1865 1.0079 .5645 .072 Uiso calc R 1 . . H
H33 .1219 .9738 .4092 .078 Uiso calc R 1 . . H
H34 .1748 .8643 .2855 .073 Uiso calc R 1 . . H
H35 .2932 .7833 .3189 .069 Uiso calc R 1 . . H
H36 .3572 .8148 .4746 .064 Uiso calc R 1 . . H
H38 .3300 .6327 .4376 .084 Uiso calc R 1 . . H
H39 .2542 .6088 .2863 .101 Uiso calc R 1 . . H
H40 .3108 .5925 .1528 .123 Uiso calc R 1 . . H
H41 .4369 .6064 .1691 .125 Uiso calc R 1 . . H
H42 .5154 .6270 .3179 .112 Uiso calc R 1 . . H
H44 .6020 .7654 .2248 .121 Uiso calc R 1 . . H
H45 .5886 .6961 .0563 .152 Uiso calc R 1 . . H
H46 .6937 .6058 -.0144 .173 Uiso calc R 1 . . H
H47 .8106 .5795 .0769 .174 Uiso calc R 1 . . H
H48 .8281 .6522 .2426 .127 Uiso calc R 1 . . H
Fe1a .21424(7) .89679(7) .07239(8) .0534(4) Uani d . 1 . . Fe
Fe2a .06336(7) .79691(7) -.44042(9) .0537(4) Uani d . 1 . . Fe
Fe3a -.08267(8) .64032(8) -.15273(9) .0637(4) Uani d . 1 . . Fe
S1a .19960(15) .72321(14) -.10513(18) .0751(8) Uani d . 1 . . S
S2a .07081(15) .61748(15) -.4399(2) .0797(8) Uani d . 1 . . S
S3a -.12791(17) .48871(17) -.1357(2) .1007(10) Uani d . 1 . . S
O1a .0028(3) .8410(3) -.0604(4) .0597(16) Uani d . 1 . . O
O2a .0468(3) .8913(3) -.1604(4) .0583(16) Uani d . 1 . . O
O3a -.0458(3) .8063(3) -.2291(4) .0612(16) Uani d . 1 . . O
B1a .0488(6) .8856(6) -.0709(8) .056(3) Uani d . 1 . . B
B2a -.0015(7) .8533(6) -.2389(8) .058(3) Uani d . 1 . . B
B3a -.0469(6) .8024(6) -.1388(9) .059(3) Uani d . 1 . . B
C1a .0971(5) .9348(5) .0193(6) .054(2) Uani d . 1 . . C
C2a .1016(5) .9393(5) .1176(6) .056(2) Uani d . 1 . . C
C3a .1536(6) .9886(5) .1778(6) .064(3) Uani d . 1 . . C
C4a .1824(5) 1.0170(5) .1196(7) .065(3) Uani d . 1 . . C
C5a .1477(5) .9838(5) .0209(6) .061(3) Uani d . 1 . . C
C6a .2568(5) .7813(5) -.0092(6) .052(2) Uani d . 1 . . C
C7a .2635(5) .7925(5) .0925(6) .062(3) Uani d . 1 . . C
C8a .3134(5) .8465(5) .1451(6) .061(2) Uani d . 1 . . C
C9a .3370(5) .8702(5) .0788(7) .060(2) Uani d . 1 . . C
C10a .3025(5) .8312(5) -.0161(7) .064(3) Uani d . 1 . . C
C11a -.0144(5) .8648(5) -.3380(6) .050(2) Uani d . 1 . . C
C12a .0232(5) .9123(5) -.3624(7) .062(3) Uani d . 1 . . C
C13a .0036(6) .8972(6) -.4631(8) .080(3) Uani d . 1 . . C
C14a -.0450(6) .8426(7) -.5024(7) .076(3) Uani d . 1 . . C
C15a -.0551(5) .8203(5) -.4260(7) .065(3) Uani d . 1 . . C
C16a .1589(5) .7358(5) -.3798(7) .063(3) Uani d . 1 . . C
C17a .1842(5) .7786(5) -.4213(9) .072(3) Uani d . 1 . . C
C18a .1570(7) .7544(6) -.5191(9) .088(4) Uani d . 1 . . C
C19a .1139(6) .6952(6) -.5416(7) .067(3) Uani d . 1 . . C
C20a .1139(5) .6840(5) -.4547(7) .051(2) Uani d . 1 . . C
C21a -.1035(5) .7593(5) -.1258(7) .060(2) Uani d . 1 . . C
C22a -.1625(7) .7241(5) -.1984(8) .082(3) Uani d . 1 . . C
C23a -.2021(6) .6890(7) -.1594(11) .099(4) Uani d . 1 . . C
C24a -.1686(7) .7015(6) -.0622(10) .097(4) Uani d . 1 . . C
C25a -.1079(6) .7454(5) -.0420(7) .072(3) Uani d . 1 . . C
C26a -.0020(11) .5721(9) -.2494(13) .133(6) Uani d . 1 . . C
C27a -.0621(8) .5334(6) -.2595(8) .095(4) Uani d . 1 . . C
C28a -.0619(5) .5257(5) -.1695(7) .059(2) Uani d . 1 . . C
C29a -.0002(6) .5593(6) -.1063(8) .083(3) Uani d . 1 . . C
C30a .0358(7) .5891(8) -.1549(13) .120(5) Uani d . 1 . . C
C31a .2615(6) .6279(5) -.1316(7) .066(3) Uani d . 1 . . C
C32a .3302(7) .6100(6) -.0753(7) .082(3) Uani d . 1 . . C
C33a .3732(7) .5315(7) -.1019(9) .102(4) Uani d . 1 . . C
C34a .3475(8) .4737(7) -.1823(10) .097(4) Uani d . 1 . . C
C35a .2785(8) .4929(6) -.2394(9) .093(4) Uani d . 1 . . C
C36a .2362(6) .5702(6) -.2138(7) .071(3) Uani d . 1 . . C
C37a .1431(6) .5295(5) -.4759(6) .061(2) Uani d . 1 . . C
C38a .2161(6) .5239(5) -.5024(7) .073(3) Uani d . 1 . . C
C39a .2694(7) .4529(8) -.5316(8) .103(4) Uani d . 1 . . C
C40a .2489(10) .3857(8) -.5382(10) .124(6) Uani d . 1 . . C
C41a .1785(11) .3897(9) -.5104(10) .121(5) Uani d . 1 . . C
C42a .1252(8) .4614(7) -.4796(8) .099(4) Uani d . 1 . . C
C43a -.0796(6) .3872(6) -.1592(7) .073(3) Uani d . 1 . . C
C44a -.0130(7) .3513(7) -.2068(7) .091(3) Uani d . 1 . . C
C45a .0185(8) .2727(8) -.2232(8) .112(4) Uani d . 1 . . C
C46a -.0146(9) .2291(8) -.1954(11) .118(5) Uani d . 1 . . C
C47a -.0805(9) .2673(9) -.1431(12) .126(5) Uani d . 1 . . C
C48a -.1146(6) .3452(8) -.1260(9) .105(4) Uani d . 1 . . C
H2a .0744 .9135 .1384 .067 Uiso calc R 1 . . H
H3a .1668 1.0006 .2446 .076 Uiso calc R 1 . . H
H4a .2175 1.0511 .1414 .078 Uiso calc R 1 . . H
H5a .1565 .9925 -.0327 .073 Uiso calc R 1 . . H
H7a .2391 .7683 .1190 .074 Uiso calc R 1 . . H
H8a .3281 .8635 .2121 .073 Uiso calc R 1 . . H
H9a .3699 .9058 .0948 .072 Uiso calc R 1 . . H
H10a .3084 .8369 -.0731 .077 Uiso calc R 1 . . H
H12a .0548 .9469 -.3195 .075 Uiso calc R 1 . . H
H13a .0206 .9203 -.4980 .096 Uiso calc R 1 . . H
H14a -.0669 .8238 -.5671 .091 Uiso calc R 1 . . H
H15a -.0835 .7831 -.4325 .078 Uiso calc R 1 . . H
H16a .1696 .7402 -.3146 .076 Uiso calc R 1 . . H
H17a .2142 .8170 -.3885 .086 Uiso calc R 1 . . H
H18a .1657 .7739 -.5634 .106 Uiso calc R 1 . . H
H19a .0899 .6685 -.6028 .081 Uiso calc R 1 . . H
H22a -.1733 .7243 -.2617 .098 Uiso calc R 1 . . H
H23a -.2430 .6623 -.1921 .119 Uiso calc R 1 . . H
H24a -.1831 .6845 -.0190 .116 Uiso calc R 1 . . H
H25a -.0765 .7620 .0172 .087 Uiso calc R 1 . . H
H26a .0108 .5846 -.2979 .159 Uiso calc R 1 . . H
H27a -.0965 .5156 -.3158 .114 Uiso calc R 1 . . H
H29a .0145 .5615 -.0422 .100 Uiso calc R 1 . . H
H30a .0776 .6155 -.1286 .144 Uiso calc R 1 . . H
H32a .3483 .6491 -.0203 .098 Uiso calc R 1 . . H
H33a .4201 .5188 -.0639 .123 Uiso calc R 1 . . H
H34a .3761 .4219 -.1985 .116 Uiso calc R 1 . . H
H35a .2606 .4541 -.2948 .111 Uiso calc R 1 . . H
H36a .1900 .5832 -.2528 .086 Uiso calc R 1 . . H
H38a .2295 .5690 -.5004 .087 Uiso calc R 1 . . H
H39a .3191 .4504 -.5470 .124 Uiso calc R 1 . . H
H40a .2835 .3371 -.5618 .149 Uiso calc R 1 . . H
H41a .1660 .3443 -.5120 .145 Uiso calc R 1 . . H
H42a .0768 .4637 -.4611 .119 Uiso calc R 1 . . H
H44a .0107 .3796 -.2278 .109 Uiso calc R 1 . . H
H45a .0644 .2488 -.2548 .134 Uiso calc R 1 . . H
H46a .0058 .1754 -.2106 .141 Uiso calc R 1 . . H
H47a -.1019 .2391 -.1192 .152 Uiso calc R 1 . . H
H48a -.1598 .3695 -.0931 .126 Uiso calc R 1 . . H

loop_
_atom_site_aniso_label
_atom_site_aniso_U_11
_atom_site_aniso_U_22
_atom_site_aniso_U_33
_atom_site_aniso_U_12
_atom_site_aniso_U_13
_atom_site_aniso_U_23
Fe1 .0559(8) .0412(7) .0398(7) -.0057(6) .0064(6) .0124(6)
Fe2 .0457(8) .0422(7) .0564(8) -.0077(6) .0063(6) .0148(6)
Fe3 .0428(8) .0503(8) .0567(8) -.0127(6) .0033(6) .0192(7)
S1 .0683(17) .0643(16) .0463(15) .0032(13) -.0060(13) .0060(12)
S2 .0603(16) .0706(17) .0690(17) -.0254(13) .0076(13) .0262(14)
S3 .0779(19) .0713(17) .0688(18) -.0087(14) .0163(15) .0226(14)
O1 .052(4) .044(3) .055(4) -.006(3) .002(3) .021(3)
O2 .059(4) .041(3) .045(3) -.004(3) .009(3) .016(3)
O3 .068(4) .040(4) .048(4) -.013(3) .012(3) .013(3)
B1 .042(6) .044(6) .044(6) -.012(5) -.011(5) .020(5)
B2 .063(7) .039(6) .030(6) -.016(6) -.010(5) .011(5)
B3 .050(7) .046(7) .039(6) -.006(5) -.017(5) .020(5)
C1 .054(6) .051(6) .036(5) -.010(5) .010(4) .017(4)
C2 .056(6) .045(6) .062(6) -.009(5) .007(5) .021(5)
C3 .067(7) .046(6) .056(6) -.011(5) -.001(5) .007(5)
C4 .068(7) .069(7) .040(6) -.012(6) .007(5) .010(5)
C5 .083(7) .039(5) .035(5) -.018(5) -.007(5) .018(4)
C6 .058(6) .051(6) .036(5) -.012(5) -.003(4) .016(4)
C7 .078(7) .062(7) .041(6) -.003(5) .001(5) .026(5)
C8 .066(7) .047(6) .058(7) .011(5) .003(5) .015(5)
C9 .054(6) .076(7) .054(6) -.006(6) .009(5) .013(6)
C10 .072(7) .063(7) .043(6) -.031(6) -.012(5) .024(5)
C11 .048(6) .049(6) .046(5) -.015(5) -.006(4) .014(5)
C12 .072(7) .042(6) .055(6) -.006(5) -.001(5) .020(5)
C13 .059(7) .076(8) .073(7) -.014(6) .005(6) .034(6)
C14 .075(7) .023(5) .103(8) .000(5) -.013(6) .027(5)
C15 .041(6) .055(6) .074(7) -.001(5) .002(5) .017(5)
C16 .045(6) .060(6) .059(6) -.001(5) -.007(5) .010(5)
C17 .034(6) .118(10) .056(7) -.006(6) .007(5) .030(7)
C18 .082(8) .080(8) .072(8) -.036(7) .008(6) .022(7)
C19 .071(7) .052(6) .054(6) -.020(5) .015(5) .004(5)
C20 .053(6) .053(6) .044(5) -.020(5) .002(4) .014(5)
C21 .055(6) .038(5) .043(5) -.011(5) -.002(4) .009(4)
C22 .043(6) .046(6) .066(6) -.005(5) -.006(5) .010(5)
C23 .042(6) .088(8) .072(7) -.030(6) .004(5) .002(6)
C24 .060(7) .062(7) .086(8) -.029(6) .014(6) .016(6)
C25 .052(6) .053(6) .062(6) -.012(5) .003(5) .018(5)
C26 .057(7) .072(7) .097(8) -.034(6) -.014(6) .041(6)
C27 .066(7) .061(6) .070(7) -.022(6) -.013(5) .035(5)
C28 .071(7) .058(6) .056(6) -.021(6) -.007(5) .028(5)
C29 .068(7) .058(6) .063(6) -.020(5) -.004(5) .029(5)
C30 .049(6) .063(7) .076(7) -.005(5) -.010(5) .027(6)
C31 .051(6) .041(5) .040(5) -.004(4) .014(4) .014(4)
C32 .064(7) .051(6) .048(6) .004(5) .009(5) .010(5)
C33 .053(6) .074(7) .055(6) .009(5) .002(5) .026(6)
C34 .073(7) .066(7) .045(6) -.017(6) -.002(5) .024(5)
C35 .084(8) .049(6) .043(6) -.021(6) .017(5) .010(5)
C36 .050(6) .044(6) .065(7) -.006(5) .007(5) .020(5)
C37 .062(7) .038(5) .074(7) -.012(5) .005(6) .016(5)
C38 .075(8) .058(6) .069(8) -.005(6) .005(6) .021(6)
C39 .074(8) .065(7) .109(10) -.003(6) -.002(8) .038(7)
C40 .123(12) .090(9) .069(9) -.010(9) -.002(9) .017(7)
C41 .090(10) .142(12) .082(10) -.014(9) .020(8) .044(8)
C42 .075(8) .144(11) .076(8) -.036(7) .018(7) .040(8)
C43 .122(10) .053(7) .058(7) -.031(7) .011(7) .024(6)
C44 .178(14) .062(7) .057(8) -.020(8) .001(8) .024(7)
C45 .213(18) .093(11) .071(11) -.049(11) .002(10) .021(8)
C46 .28(3) .099(13) .066(12) -.078(17) .033(13) .012(10)
C47 .22(2) .120(13) .113(15) -.046(14) .113(14) .010(12)
C48 .132(11) .077(9) .118(12) -.026(8) .074(9) .011(8)
Fe1a .0607(9) .0521(8) .0439(8) -.0121(7) .0069(7) .0128(6)
Fe2a .0447(8) .0607(8) .0546(8) .0019(6) .0104(6) .0257(7)
Fe3a .0587(9) .0677(9) .0637(9) -.0080(7) .0161(7) .0216(7)
S1a .0721(18) .0639(17) .0622(17) -.0081(14) .0031(14) .0005(13)
S2a .0637(17) .0685(18) .117(2) -.0134(14) .0320(16) .0330(17)
S3a .082(2) .084(2) .142(3) -.0203(17) .035(2) .034(2)
O1a .059(4) .074(4) .051(4) -.022(3) .002(3) .025(3)
O2a .061(4) .068(4) .044(4) -.015(3) -.002(3) .022(3)
O3a .067(4) .071(4) .044(4) -.013(3) .005(3) .019(3)
B1a .046(7) .052(7) .060(8) .004(6) .007(6) .018(6)
B2a .052(7) .057(7) .058(8) .005(6) .011(6) .022(6)
B3a .046(7) .048(7) .070(9) .007(6) .012(6) .016(6)
C1a .066(6) .052(6) .041(6) -.015(5) .001(5) .014(5)
C2a .048(6) .052(6) .059(6) -.005(5) .011(5) .012(5)
C3a .082(7) .061(6) .042(6) -.018(6) .006(5) .010(5)
C4a .059(6) .056(6) .068(7) -.012(5) .000(5) .012(6)
C5a .081(7) .056(6) .051(6) -.011(5) .007(5) .027(5)
C6a .060(6) .056(6) .041(6) -.015(5) .005(4) .016(5)
C7a .071(7) .065(6) .053(6) -.015(5) .017(5) .019(5)
C8a .058(6) .065(7) .053(6) -.011(5) .001(5) .019(5)
C9a .052(6) .067(6) .066(7) -.025(5) .007(5) .021(6)
C10a .063(7) .072(7) .054(7) -.015(5) .015(5) .014(5)
C11a .034(5) .057(6) .059(6) -.002(4) .013(5) .023(5)
C12a .056(6) .047(6) .071(7) .005(5) .005(5) .018(5)
C13a .074(8) .080(8) .083(9) .023(6) .026(7) .042(7)
C14a .057(7) .108(9) .056(7) .010(6) .003(6) .042(7)
C15a .044(6) .078(7) .066(7) -.008(5) .009(5) .023(6)
C16a .049(6) .061(6) .075(7) .007(5) .005(6) .034(6)
C17a .061(7) .055(7) .103(9) -.015(5) .015(7) .030(7)
C18a .088(9) .081(8) .113(10) .026(7) .063(8) .057(8)
C19a .076(7) .068(7) .046(6) -.001(6) .018(5) .013(5)
C20a .033(5) .060(6) .057(6) -.001(4) .013(5) .021(5)
C21a .056(6) .073(7) .046(6) -.024(5) .004(5) .012(5)
C22a .099(9) .057(7) .078(8) -.017(6) -.018(7) .026(6)
C23a .056(8) .084(9) .151(13) -.006(6) .006(8) .044(9)
C24a .068(9) .087(9) .136(12) .013(7) .058(8) .037(8)
C25a .065(7) .074(7) .076(8) -.009(6) .020(6) .024(6)
C26a .162(17) .100(12) .160(16) .018(11) .105(14) .058(12)
C27a .143(12) .071(8) .055(8) .002(8) .016(8) .019(6)
C28a .050(6) .062(6) .059(6) -.012(5) -.006(5) .022(5)
C29a .055(7) .099(9) .099(9) -.013(6) -.003(7) .047(7)
C30a .061(9) .093(10) .213(17) .005(7) .064(11) .052(12)
C31a .075(8) .065(7) .054(7) -.024(6) .019(6) .007(6)
C32a .087(8) .074(8) .071(8) -.002(7) .022(7) .015(6)
C33a .108(10) .078(9) .113(11) -.003(8) .016(8) .035(8)
C34a .107(11) .061(8) .130(12) -.007(8) .051(9) .030(9)
C35a .134(12) .055(8) .093(9) -.029(8) .045(9) .008(7)
C36a .079(7) .067(7) .068(7) -.023(6) .025(6) .011(6)
C37a .072(7) .061(7) .055(6) -.025(6) -.006(5) .026(5)
C38a .069(7) .052(7) .085(8) -.001(6) .008(6) .020(6)
C39a .079(9) .096(10) .094(9) .007(8) .004(7) .010(8)
C40a .152(15) .065(10) .100(11) .002(11) -.035(11) .012(8)
C41a .180(17) .069(10) .114(12) -.051(12) -.030(12) .039(9)
C42a .122(11) .079(9) .100(9) -.045(9) -.014(8) .033(8)
C43a .060(7) .062(7) .070(7) -.015(6) -.015(6) .007(6)
C44a .102(10) .093(10) .067(8) .006(8) .005(7) .037(7)
C45a .139(13) .084(10) .088(9) -.002(10) -.012(8) .032(8)
C46a .097(12) .080(10) .147(13) -.020(9) -.033(10) .032(10)
C47a .096(11) .092(11) .214(17) -.042(9) -.044(11) .095(11)
C48a .061(8) .123(12) .145(11) -.047(8) -.026(7) .063(10)

loop_
_atom_type_symbol
_atom_type_description
_atom_type_scat_dispersion_real
_atom_type_scat_dispersion_imag
_atom_type_scat_source
C C .0033 .0016 'International Tables Vol C Tables 4.2.6.8 and 6.1.1.4'
B B .0013 .0007 'International Tables Vol C Tables 4.2.6.8 and 6.1.1.4'
S S .1246 .1234 'International Tables Vol C Tables 4.2.6.8 and 6.1.1.4'
O O .0106 .0060 'International Tables Vol C Tables 4.2.6.8 and 6.1.1.4'
Fe Fe .3463 .8444 'International Tables Vol C Tables 4.2.6.8 and 6.1.1.4'
H H .0000 .0000 'International Tables Vol C Tables 4.2.6.8 and 6.1.1.4'

loop_
_geom_angle_atom_site_label_1
_geom_angle_atom_site_label_2
_geom_angle_atom_site_label_3
_geom_angle
_geom_angle_publ_flag
O1 B1 O2 120.0(8) yes
O1a B1a O2a 120.3(9) yes
B1 O2 B2 120.0(7) yes
B1a O2a B2a 120.0(8) yes
O2 B2 O3 119.2(7) yes
O2a B2a O3a 119.6(9) yes
B2 O3 B3 121.0(7) yes
B2a O3a B3a 121.0(8) yes
O3 B3 O1 119.4(8) yes
O3a B3a O1a 118.2(9) yes
B3 O1 B1 120.3(7) yes
B3a O1a B1a 120.7(8) yes
O2 B1 C1 121.4(8) yes
O2a B1a C1a 119.6(9) yes
O1 B1 C1 118.6(8) yes
O1a B1a C1a 119.9(9) yes
O2 B2 C11 121.9(9) yes
O2a B2a C11a 122.8(10) yes
O3 B2 C11 119.0(8) yes
O3a B2a C11a 117.4(9) yes
O1 B3 C21 119.2(8) yes
O1a B3a C21a 121.0(10) yes
O3 B3 C21 121.3(8) yes
O3a B3a C21a 120.8(9) yes
C2 C1 B1 126.3(8) yes
C2a C1a B1a 126.6(9) yes
C5 C1 B1 128.1(8) yes
C5a C1a B1a 126.8(9) yes
C12 C11 B2 127.6(8) yes
C12a C11a B2a 126.4(9) yes
C15 C11 B2 126.3(9) yes
C15a C11a B2a 126.0(9) yes
C22 C21 B3 129.2(8) yes
C22a C21a B3a 126.1(10) yes
C25 C21 B3 125.3(8) yes
C25a C21a B3a 127.6(9) yes
C6 S1 C31 102.9(4) yes
C6a S1a C31a 102.7(5) yes
C20 S2 C37 104.4(4) yes
C20a S2a C37a 102.4(4) yes
C28 S3 C43 105.1(5) yes
C28a S3a C43a 103.5(5) yes
C3 C2 C1 109.6(8) no
C2 C3 C4 108.4(8) no
C3 C4 C5 106.9(8) no
C1 C5 C4 109.5(7) no
C5 C1 C2 105.6(7) no
C3a C2a C1a 109.2(8) no
C2a C3a C4a 108.5(8) no
C3a C4a C5a 107.7(8) no
C1a C5a C4a 108.0(8) no
C2a C1a C5a 106.6(7) no
C8 C7 C6 108.5(8) no
C9 C8 C7 107.6(8) no
C8 C9 C10 109.4(8) no
C9 C10 C6 107.3(8) no
C10 C6 C7 107.2(7) no
C8a C7a C6a 108.2(8) no
C9a C8a C7a 108.3(8) no
C8a C9a C10a 108.8(8) no
C9a C10a C6a 107.9(8) no
C10a C6a C7a 106.8(7) no
C13 C12 C11 110.1(8) no
C12 C13 C14 105.9(8) no
C15 C14 C13 110.2(8) no
C14 C15 C11 107.9(8) no
C15 C11 C12 105.9(7) no
C13a C12a C11a 107.5(9) no
C14a C13a C12a 109.6(10) no
C13a C14a C15a 107.7(9) no
C11a C15a C14a 108.2(9) no
C15a C11a C12a 106.9(8) no
C18 C17 C16 107.8(8) no
C17 C18 C19 109.9(9) no
C18 C19 C20 106.9(8) no
C16 C20 C19 107.6(8) no
C20 C16 C17 107.7(8) no
C18a C17a C16a 108.3(9) no
C17a C18a C19a 109.2(9) no
C20a C19a C18a 107.3(9) no
C19a C20a C16a 107.4(8) no
C17a C16a C20a 107.9(9) no
C23 C22 C21 108.8(8) no
C22 C23 C24 108.8(8) no
C23 C24 C25 107.5(9) no
C24 C25 C21 109.7(8) no
C25 C21 C22 105.3(8) no
C23a C22a C21a 109.4(10) no
C24a C23a C22a 107.8(11) no
C23a C24a C25a 107.3(11) no
C21a C25a C24a 109.2(10) no
C25a C21a C22a 106.3(9) no
C26 C27 C28 108.3(8) no
C27 C28 C29 108.2(8) no
C30 C29 C28 106.9(8) no
C26 C30 C29 107.8(8) no
C27 C26 C30 108.8(9) no
C26a C27a C28a 108.1(12) no
C29a C28a C27a 106.7(9) no
C28a C29a C30a 108.9(11) no
C26a C30a C29a 107.7(14) no
C30a C26a C27a 108.6(14) no
C33 C32 C31 119.1(8) no
C34 C33 C32 122.0(8) no
C33 C34 C35 119.1(8) no
C36 C35 C34 119.5(8) no
C35 C36 C31 121.7(8) no
C36 C31 C32 118.5(8) no
C31a C32a C33a 118.8(11) no
C34a C33a C32a 121.3(12) no
C33a C34a C35a 119.3(12) no
C34a C35a C36a 119.7(11) no
C31a C36a C35a 120.8(10) no
C32a C31a C36a 120.1(10) no
C37 C38 C39 120.1(10) no
C40 C39 C38 119.7(11) no
C41 C40 C39 120.4(12) no
C40 C41 C42 121.0(12) no
C37 C42 C41 119.7(10) no
C38 C37 C42 119.0(10) no
C39a C38a C37a 121.1(10) no
C40a C39a C38a 119.8(13) no
C41a C40a C39a 120.3(15) no
C40a C41a C42a 120.0(14) no
C37a C42a C41a 120.8(12) no
C38a C37a C42a 117.9(10) no
C43 C44 C45 120.3(13) no
C46 C45 C44 119.3(17) no
C45 C46 C47 120.8(19) no
C46 C47 C48 120.9(18) no
C43 C48 C47 119.1(14) no
C48 C43 C44 119.6(11) no
C43a C44a C45a 119.2(12) no
C46a C45a C44a 122.4(14) no
C45a C46a C47a 117.8(14) no
C48a C47a C46a 121.7(14) no
C47a C48a C43a 118.1(12) no
C44a C43a C48a 120.6(10) no
C10 C6 S1 127.3(7) no
C7 C6 S1 125.5(7) no
C36 C31 S1 117.2(7) no
C32 C31 S1 124.3(6) no
C10a C6a S1a 126.1(7) no
C7a C6a S1a 127.0(7) no
C36a C31a S1a 116.0(9) no
C32a C31a S1a 123.9(8) no
C16 C20 S2 127.3(7) no
C19 C20 S2 125.0(7) no
C38 C37 S2 122.6(8) no
C42 C37 S2 118.4(9) no
C16a C20a S2a 125.5(7) no
C19a C20a S2a 127.1(8) no
C38a C37a S2a 124.1(8) no
C42a C37a S2a 117.9(9) no
C27 C28 S3 125.2(7) no
C29 C28 S3 126.4(7) no
C48 C43 S3 118.1(11) no
C44 C43 S3 122.2(10) no
C27a C28a S3a 128.9(9) no
C29a C28a S3a 124.2(8) no
C48a C43a S3a 115.9(10) no
C44a C43a S3a 123.6(10) no
C3 C2 H2 125.2 no
C1 C2 H2 125.2 no
C3a C2a H2a 125.4 no
C1a C2a H2a 125.4 no
C2 C3 H3 125.8 no
C4 C3 H3 125.8 no
C2a C3a H3a 125.7 no
C4a C3a H3a 125.7 no
C3 C4 H4 126.5 no
C5 C4 H4 126.5 no
C3a C4a H4a 126.1 no
C5a C4a H4a 126.1 no
C1 C5 H5 125.2 no
C4 C5 H5 125.2 no
C8 C7 H7 125.8 no
C6 C7 H7 125.8 no
C1a C5a H5a 126.0 no
C4a C5a H5a 126.0 no
C8a C7a H7a 125.9 no
C6a C7a H7a 125.9 no
C9 C8 H8 126.2 no
C7 C8 H8 126.2 no
C9a C8a H8a 125.8 no
C7a C8a H8a 125.8 no
C8 C9 H9 125.3 no
C10 C9 H9 125.3 no
C8a C9a H9a 125.6 no
C10a C9a H9a 125.6 no
C9 C10 H10 126.3 no
C6 C10 H10 126.3 no
C9a C10a H10a 126.1 no
C6a C10a H10a 126.1 no
C13 C12 H12 125.0 no
C11 C12 H12 125.0 no
C13a C12a H12a 126.2 no
C11a C12a H12a 126.2 no
C12 C13 H13 127.0 no
C14 C13 H13 127.0 no
C14a C13a H13a 125.2 no
C12a C13a H13a 125.2 no
C15 C14 H14 124.9 no
C13 C14 H14 124.9 no
C15a C14a H14a 126.1 no
C14 C15 H15 126.0 no
C11 C15 H15 126.0 no
C11a C15a H15a 125.9 no
C14a C15a H15a 125.9 no
C20 C16 H16 126.1 no
C17 C16 H16 126.1 no
C17a C16a H16a 126.1 no
C20a C16a H16a 126.1 no
C18 C17 H17 126.1 no
C16 C17 H17 126.1 no
C17 C18 H18 125.1 no
C19 C18 H18 125.1 no
C17a C18a H18a 125.4 no
C19a C18a H18a 125.4 no
C13a C14a H14a 126.1 no
C18a C17a H17a 125.8 no
C16a C17a H17a 125.8 no
C18 C19 H19 126.5 no
C20 C19 H19 126.5 no
C20a C19a H19a 126.3 no
C18a C19a H19a 126.3 no
C23 C22 H22 125.6 no
C21 C22 H22 125.6 no
C23a C22a H22a 125.3 no
C21a C22a H22a 125.3 no
C22 C23 H23 125.6 no
C24 C23 H23 125.6 no
C24a C23a H23a 126.1 no
C22a C23a H23a 126.1 no
C23 C24 H24 126.3 no
C25 C24 H24 126.3 no
C23a C24a H24a 126.3 no
C25a C24a H24a 126.3 no
C24 C25 H25 125.2 no
C21 C25 H25 125.2 no
C21a C25a H25a 125.4 no
C24a C25a H25a 125.4 no
C27 C26 H26 125.6 no
C30 C26 H26 125.6 no
C30a C26a H26a 125.7 no
C27a C26a H26a 125.7 no
C26 C27 H27 125.9 no
C28 C27 H27 125.9 no
C26a C27a H27a 125.9 no
C28a C27a H27a 125.9 no
C28 C29 H29 126.5 no
C28a C29a H29a 125.5 no
C30a C29a H29a 125.5 no
C26 C30 H30 126.1 no
C29 C30 H30 126.1 no
C26a C30a H30a 126.2 no
C29a C30a H30a 126.2 no
C33 C32 H32 120.4 no
C31 C32 H32 120.4 no
C34 C33 H33 119.0 no
C32 C33 H33 119.0 no
C34a C33a H33a 119.4 no
C32a C33a H33a 119.4 no
C31a C32a H32a 120.6 no
C33a C32a H32a 120.6 no
C33 C34 H34 120.5 no
C35 C34 H34 120.5 no
C36 C35 H35 120.2 no
C34 C35 H35 120.2 no
C33a C34a H34a 120.4 no
C35a C34a H34a 120.4 no
C34a C35a H35a 120.2 no
C36a C35a H35a 120.2 no
C31a C36a H36a 119.6 no
C35a C36a H36a 119.6 no
C35 C36 H36 119.1 no
C31 C36 H36 119.1 no
C37 C38 H38 119.9 no
C39 C38 H38 119.9 no
C30 C29 H29 126.5 no
C39a C38a H38a 119.4 no
C37a C38a H38a 119.4 no
C40 C39 H39 120.2 no
C38 C39 H39 120.2 no
C40a C39a H39a 120.1 no
C38a C39a H39a 120.1 no
C41 C40 H40 119.8 no
C39 C40 H40 119.8 no
C41a C40a H40a 119.9 no
C39a C40a H40a 119.9 no
C40 C41 H41 119.5 no
C42 C41 H41 119.5 no
C40a C41a H41a 120.0 no
C42a C41a H41a 120.0 no
C37 C42 H42 120.1 no
C41 C42 H42 120.1 no
C37a C42a H42a 119.6 no
C41a C42a H42a 119.6 no
C43 C44 H44 119.9 no
C45 C44 H44 119.9 no
C43a C44a H44a 120.4 no
C45a C44a H44a 120.4 no
C46 C45 H45 120.4 no
C44 C45 H45 120.4 no
C46a C45a H45a 118.8 no
C44a C45a H45a 118.8 no
C45 C46 H46 119.6 no
C47 C46 H46 119.6 no
C45a C46a H46a 121.1 no
C47a C46a H46a 121.1 no
C46 C47 H47 119.6 no
C48 C47 H47 119.6 no
C48a C47a H47a 119.1 no
C46a C47a H47a 119.1 no
C43 C48 H48 120.5 no
C47 C48 H48 120.5 no
C47a C48a H48a 120.9 no
C43a C48a H48a 120.9 no

loop_
_geom_bond_atom_site_label_1
_geom_bond_atom_site_label_2
_geom_bond_site_symmetry_2
_geom_bond_distance
_geom_bond_publ_flag
O1 B1 . 1.378(10) yes
O1a B1a . 1.380(11) yes
B1 O2 . 1.372(10) yes
B1a O2a . 1.381(11) yes
O2 B2 . 1.387(10) yes
O2a B2a . 1.368(11) yes
B2 O3 . 1.377(10) yes
B2a O3a . 1.390(12) yes
O3 B3 . 1.369(10) yes
O3a B3a . 1.390(12) yes
B3 O1 . 1.378(10) yes
B3a O1a . 1.385(11) yes
B1 C1 . 1.537(12) yes
B1a C1a . 1.542(12) yes
B2 C11 . 1.521(12) yes
B2a C11a . 1.548(13) yes
B3 C21 . 1.529(12) yes
B3a C21a . 1.523(13) yes
S1 C6 . 1.752(8) yes
S1a C6a . 1.742(8) yes
S1 C31 . 1.768(8) yes
S1a C31a . 1.768(10) yes
S2 C20 . 1.765(8) yes
S2a C20a . 1.731(9) yes
S2 C37 . 1.773(9) yes
S2a C37a . 1.758(10) yes
S3 C28 . 1.758(9) yes
S3a C28a . 1.743(9) yes
S3 C43 . 1.782(10) yes
S3a C43a . 1.796(10) yes
Fe1 C1 . 2.055(8) no
Fe1 C2 . 2.042(8) no
Fe1 C3 . 2.041(8) no
Fe1 C4 . 2.039(8) no
Fe1 C5 . 2.016(7) no
Fe1 C6 . 2.031(8) no
Fe1 C7 . 2.032(8) no
Fe1 C8 . 2.036(8) no
Fe1 C9 . 2.025(9) no
Fe1 C10 . 2.033(8) no
Fe1a C1a . 2.081(8) no
Fe1a C2a . 2.064(8) no
Fe1a C3a . 2.043(8) no
Fe1a C4a . 2.044(8) no
Fe1a C5a . 2.059(8) no
Fe1a C6a . 2.051(8) no
Fe1a C7a . 2.038(9) no
Fe1a C8a . 2.060(8) no
Fe1a C9a . 2.060(8) no
Fe1a C10a . 2.049(8) no
Fe2 C11 . 2.046(8) no
Fe2 C12 . 2.021(8) no
Fe2 C13 . 2.052(9) no
Fe2 C14 . 2.024(8) no
Fe2 C15 . 2.047(8) no
Fe2 C16 . 2.007(8) no
Fe2 C17 . 2.041(8) no
Fe2 C18 . 2.027(9) no
Fe2 C19 . 2.029(8) no
Fe2 C20 . 2.007(8) no
Fe2a C11a . 2.055(8) no
Fe2a C12a . 2.029(8) no
Fe2a C13a . 2.020(9) no
Fe2a C14a . 2.054(9) no
Fe2a C15a . 2.038(8) no
Fe2a C16a . 2.028(8) no
Fe2a C17a . 2.026(9) no
Fe2a C18a . 2.016(9) no
Fe2a C19a . 2.029(8) no
Fe2a C20a . 2.018(8) no
Fe3 C21 . 2.068(8) no
Fe3 C22 . 2.024(8) no
Fe3 C23 . 2.034(9) no
Fe3 C24 . 2.040(8) no
Fe3 C25 . 2.051(8) no
Fe3 C26 . 2.047(8) no
Fe3 C27 . 2.028(9) no
Fe3 C28 . 2.006(9) no
Fe3 C29 . 2.035(8) no
Fe3 C30 . 2.054(8) no
Fe3a C21a . 2.060(9) no
Fe3a C22a . 2.046(9) no
Fe3a C23a . 2.042(10) no
Fe3a C24a . 2.027(10) no
Fe3a C25a . 2.031(9) no
Fe3a C26a . 2.036(13) no
Fe3a C27a . 2.018(10) no
Fe3a C28a . 2.015(8) no
Fe3a C29a . 2.033(9) no
Fe3a C30a . 2.038(12) no
C1 C2 . 1.414(10) no
C2 C3 . 1.394(10) no
C3 C4 . 1.400(11) no
C4 C5 . 1.415(10) no
C1 C5 . 1.413(10) no
C6 C7 . 1.419(10) no
C7 C8 . 1.406(11) no
C8 C9 . 1.388(11) no
C9 C10 . 1.409(11) no
C6 C10 . 1.417(10) no
C1a C2a . 1.431(10) no
C2a C3a . 1.403(10) no
C3a C4a . 1.413(11) no
C4a C5a . 1.435(11) no
C1a C5a . 1.433(11) no
C6a C7a . 1.439(10) no
C7a C8a . 1.410(11) no
C8a C9a . 1.408(10) no
C9a C10a . 1.412(11) no
C6a C10a . 1.435(10) no
C11 C12 . 1.434(10) no
C12 C13 . 1.404(11) no
C13 C14 . 1.413(11) no
C14 C15 . 1.398(11) no
C11 C15 . 1.425(10) no
C16 C17 . 1.411(11) no
C17 C18 . 1.373(12) no
C18 C19 . 1.398(11) no
C19 C20 . 1.417(10) no
C16 C20 . 1.409(10) no
C11a C12a . 1.431(11) no
C12a C13a . 1.408(11) no
C13a C14a . 1.386(12) no
C14a C15a . 1.422(11) no
C11a C15a . 1.421(11) no
C16a C17a . 1.393(11) no
C17a C18a . 1.376(12) no
C18a C19a . 1.409(12) no
C19a C20a . 1.399(11) no
C16a C20a . 1.424(11) no
C21 C22 . 1.451(10) no
C22 C23 . 1.396(11) no
C23 C24 . 1.409(11) no
C24 C25 . 1.413(11) no
C21 C25 . 1.420(10) no
C26 C27 . 1.398(11) no
C27 C28 . 1.401(11) no
C28 C29 . 1.432(11) no
C29 C30 . 1.420(11) no
C26 C30 . 1.411(11) no
C21a C22a . 1.427(11) no
C22a C23a . 1.406(13) no
C23a C24a . 1.406(14) no
C24a C25a . 1.432(13) no
C21a C25a . 1.401(11) no
C26a C27a . 1.388(16) no
C27a C28a . 1.413(12) no
C28a C29a . 1.393(11) no
C29a C30a . 1.395(15) no
C26a C30a . 1.386(17) no
C31 C32 . 1.389(10) no
C32 C33 . 1.368(10) no
C33 C34 . 1.365(10) no
C34 C35 . 1.371(11) no
C35 C36 . 1.371(10) no
C31 C36 . 1.372(10) no
C31a C32a . 1.364(12) no
C32a C33a . 1.406(13) no
C33a C34a . 1.361(14) no
C34a C35a . 1.379(14) no
C35a C36a . 1.385(12) no
C31a C36a . 1.372(11) no
C37 C38 . 1.368(11) no
C38 C39 . 1.391(12) no
C39 C40 . 1.363(13) no
C40 C41 . 1.324(14) no
C41 C42 . 1.391(13) no
C37 C42 . 1.370(12) no
C37a C38a . 1.380(11) no
C38a C39a . 1.374(12) no
C39a C40a . 1.372(16) no
C40a C41a . 1.354(17) no
C41a C42a . 1.385(16) no
C37a C42a . 1.382(12) no
C43 C44 . 1.361(13) no
C44 C45 . 1.407(14) no
C45 C46 . 1.329(19) no
C46 C47 . 1.347(19) no
C47 C48 . 1.392(17) no
C43 C48 . 1.359(13) no
C43a C44a . 1.364(12) no
C44a C45a . 1.375(13) no
C45a C46a . 1.347(15) no
C46a C47a . 1.395(16) no
C47a C48a . 1.370(14) no
C43a C48a . 1.397(13) no
C2 H2 . .9300 no
C2a H2a . .9300 no
C3 H3 . .9300 no
C3a H3a . .9300 no
C4 H4 . .9300 no
C4a H4a . .9300 no
C5 H5 . .9300 no
C5a H5a . .9300 no
C7 H7 . .9300 no
C7a H7a . .9300 no
C8 H8 . .9300 no
C8a H8a . .9300 no
C9 H9 . .9300 no
C9a H9a . .9300 no
C10 H10 . .9300 no
C10a H10a . .9300 no
C12 H12 . .9300 no
C12a H12a . .9300 no
C13 H13 . .9300 no
C13a H13a . .9300 no
C14 H14 . .9300 no
C14a H14a . .9300 no
C15 H15 . .9300 no
C15a H15a . .9300 no
C16 H16 . .9300 no
C16a H16a . .9300 no
C17 H17 . .9300 no
C17a H17a . .9300 no
C18 H18 . .9300 no
C18a H18a . .9300 no
C19 H19 . .9300 no
C19a H19a . .9300 no
C22 H22 . .9300 no
C22a H22a . .9300 no
C23 H23 . .9300 no
C23a H23a . .9300 no
C24 H24 . .9300 no
C24a H24a . .9300 no
C25 H25 . .9300 no
C25a H25a . .9300 no
C26 H26 . .9300 no
C26a H26a . .9300 no
C27 H27 . .9300 no
C27a H27a . .9300 no
C29 H29 . .9300 no
C29a H29a . .9300 no
C30 H30 . .9300 no
C30a H30a . .9300 no
C32 H32 . .9300 no
C32a H32a . .9300 no
C33 H33 . .9300 no
C33a H33a . .9300 no
C34 H34 . .9300 no
C34a H34a . .9300 no
C35 H35 . .9300 no
C35a H35a . .9300 no
C36 H36 . .9300 no
C36a H36a . .9300 no
C38 H38 . .9300 no
C38a H38a . .9300 no
C39 H39 . .9300 no
C39a H39a . .9300 no
C40 H40 . .9300 no
C40a H40a . .9300 no
C41 H41 . .9300 no
C41a H41a . .9300 no
C42 H42 . .9300 no
C42a H42a . .9300 no
C44 H44 . .9300 no
C44a H44a . .9300 no
C45 H45 . .9300 no
C45a H45a . .9300 no
C46 H46 . .9300 no
C46a H46a . .9300 no
C47 H47 . .9300 no
C47a H47a . .9300 no
C48 H48 . .9300 no
C48a H48a . .9300 no

loop_
_geom_torsion_atom_site_label_1
_geom_torsion_atom_site_label_2
_geom_torsion_atom_site_label_3
_geom_torsion_atom_site_label_4
_geom_torsion
_geom_torsion_publ_flag
C5 C1 C2 C3 .4(9) no
C5a C1a C2a C3a -.5(9) no
B1 C1 C2 C3 178.2(7) no
B1a C1a C2a C3a 178.3(8) no
C1 C2 C3 C4 .1(10) no
C1a C2a C3a C4a .6(10) no
C2 C3 C4 C5 -.6(9) no
C2a C3a C4a C5a -.4(10) no
C2 C1 C5 C4 -.8(9) no
C2a C1a C5a C4a .2(9) no
B1 C1 C5 C4 -178.5(7) no
B1a C1a C5a C4a -178.6(8) no
C3 C4 C5 C1 .9(9) no
C3a C4a C5a C1a .1(10) no
C31 S1 C6 C10 94.9(8) no
C31a S1a C6a C10a 101.8(8) no
C31 S1 C6 C7 -85.4(7) no
C31a S1a C6a C7a -82.4(8) no
C10 C6 C7 C8 .5(9) no
C10a C6a C7a C8a -1.2(9) no
S1 C6 C7 C8 -179.3(6) no
S1a C6a C7a C8a -177.7(6) no
C6 C7 C8 C9 -.4(10) no
C6a C7a C8a C9a .9(10) no
C7 C8 C9 C10 .2(10) no
C7a C8a C9a C10a -.3(10) no
C8 C9 C10 C6 .1(10) no
C8a C9a C10a C6a -.5(10) no
C7 C6 C10 C9 -.4(9) no
C7a C6a C10a C9a 1.1(9) no
S1 C6 C10 C9 179.4(6) no
S1a C6a C10a C9a 177.6(6) no
C15 C11 C12 C13 .1(9) no
C15a C11a C12a C13a 1.1(9) no
B2 C11 C12 C13 174.4(8) no
B2a C11a C12a C13a 171.7(8) no
C11 C12 C13 C14 -.8(10) no
C11a C12a C13a C14a .3(10) no
C12 C13 C14 C15 1.2(10) no
C12a C13a C14a C15a -1.6(11) no
C13 C14 C15 C11 -1.2(10) no
C13a C14a C15a C11a 2.3(10) no
C12 C11 C15 C14 .6(9) no
C12a C11a C15a C14a -2.1(9) no
B2 C11 C15 C14 -173.8(8) no
B2a C11a C15a C14a -172.7(8) no
C20 C16 C17 C18 1.3(10) no
C20a C16a C17a C18a -.6(10) no
C16 C17 C18 C19 -1.4(11) no
C16a C17a C18a C19a -.1(11) no
C17 C18 C19 C20 .9(11) no
C17a C18a C19a C20a .9(11) no
C17 C16 C20 C19 -.7(9) no
C17a C16a C20a C19a 1.1(9) no
C17 C16 C20 S2 -177.8(6) no
C17a C16a C20a S2a 179.1(6) no
C18 C19 C20 C16 -.1(10) no
C18a C19a C20a C16a -1.2(9) no
C18 C19 C20 S2 177.0(6) no
C18a C19a C20a S2a -179.1(6) no
C37 S2 C20 C16 -96.7(8) no
C37a S2a C20a C16a -95.9(7) no
C37 S2 C20 C19 86.6(8) no
C37a S2a C20a C19a 81.6(8) no
C25 C21 C22 C23 1.1(9) no
C25a C21a C22a C23a -.3(11) no
B3 C21 C22 C23 176.8(8) no
B3a C21a C22a C23a 179.2(9) no
C21 C22 C23 C24 -1.5(10) no
C21a C22a C23a C24a .0(12) no
C22 C23 C24 C25 1.4(10) no
C22a C23a C24a C25a .3(12) no
C23 C24 C25 C21 -.7(10) no
C23a C24a C25a C21a -.5(11) no
C22 C21 C25 C24 -.2(9) no
C22a C21a C25a C24a .4(10) no
B3 C21 C25 C24 -176.1(7) no
B3a C21a C25a C24a -179.0(8) no
C30 C26 C27 C28 .4(10) no
C30a C26a C27a C28a -.1(15) no
C26 C27 C28 C29 -.6(10) no
C26a C27a C28a C29a -.8(12) no
C26 C27 C28 S3 174.6(6) no
C26a C27a C28a S3a 174.9(8) no
C43 S3 C28 C27 96.4(8) no
C43a S3a C28a C27a 94.7(9) no
C43 S3 C28 C29 -89.3(8) no
C43a S3a C28a C29a -90.2(8) no
C27 C28 C29 C30 .6(10) no
C27a C28a C29a C30a 1.5(11) no
S3 C28 C29 C30 -174.5(6) no
S3a C28a C29a C30a -174.5(7) no
C27 C26 C30 C29 .0(10) no
C27a C26a C30a C29a 1.1(16) no
C28 C29 C30 C26 -.4(10) no
C28a C29a C30a C26a -1.6(14) no
C6 S1 C31 C36 -167.7(6) no
C6a S1a C31a C36a -171.8(7) no
C6 S1 C31 C32 13.1(8) no
C6a S1a C31a C32a 8.8(9) no
C36 C31 C32 C33 -.5(12) no
C36a C31a C32a C33a -1.4(15) no
S1 C31 C32 C33 178.7(7) no
S1a C31a C32a C33a 177.9(8) no
C31 C32 C33 C34 -.9(14) no
C31a C32a C33a C34a .1(16) no
C32 C33 C34 C35 1.5(14) no
C32a C33a C34a C35a 1.0(18) no
C33 C34 C35 C36 -.6(13) no
C33a C34a C35a C36a -.6(17) no
C34 C35 C36 C31 -.8(12) no
C34a C35a C36a C31a -.8(15) no
C32 C31 C36 C35 1.3(12) no
C32a C31a C36a C35a 1.8(14) no
S1 C31 C36 C35 -177.9(6) no
S1a C31a C36a C35a -177.6(7) no
C20 S2 C37 C38 7.6(8) no
C20a S2a C37a C38a 3.4(9) no
C20 S2 C37 C42 -173.7(8) no
C20a S2a C37a C42a -175.5(8) no
C42 C37 C38 C39 .3(14) no
C42a C37a C38a C39a .1(14) no
S2 C37 C38 C39 179.0(7) no
S2a C37a C38a C39a -178.8(7) no
C37 C38 C39 C40 .2(15) no
C37a C38a C39a C40a 2.3(16) no
C38 C39 C40 C41 -1.7(17) no
C38a C39a C40a C41a -4(2) no
C39 C40 C41 C42 3(2) no
C39a C40a C41a C42a 3(2) no
C38 C37 C42 C41 .5(15) no
C38a C37a C42a C41a -1.0(16) no
S2 C37 C42 C41 -178.2(9) no
S2a C37a C42a C41a 177.9(9) no
C40 C41 C42 C37 -2.0(19) no
C40a C41a C42a C37a -1(2) no
C28 S3 C43 C48 -158.9(8) no
C28a S3a C43a C48a 171.6(8) no
C28 S3 C43 C44 21.5(10) no
C28a S3a C43a C44a -8.7(10) no
C48 C43 C44 C45 -3.4(16) no
C48a C43a C44a C45a 1.2(15) no
S3 C43 C44 C45 176.2(8) no
S3a C43a C44a C45a -178.5(8) no
C43 C44 C45 C46 2.2(19) no
C43a C44a C45a C46a 1.0(18) no
C44 C45 C46 C47 1(3) no
C44a C45a C46a C47a -4(2) no
C45 C46 C47 C48 -3(3) no
C45a C46a C47a C48a 5(2) no
C44 C43 C48 C47 1.5(16) no
C44a C43a C48a C47a -.4(16) no
S3 C43 C48 C47 -178.1(9) no
S3a C43a C48a C47a 179.3(9) no
C46 C47 C48 C43 2(2) no
C46a C47a C48a C43a -2.5(19) no
B2 O2 B1 O1 4.4(11) no
B2a O2a B1a O1a .7(12) no
B2 O2 B1 C1 -173.5(7) no
B2a O2a B1a C1a -174.2(8) no
B3 O1 B1 O2 -3.0(11) no
B3a O1a B1a O2a -1.1(12) no
B3 O1 B1 C1 174.8(7) no
B3a O1a B1a C1a 173.8(7) no
C5 C1 B1 O2 -4.8(13) no
C5a C1a B1a O2a -5.3(13) no
C2 C1 B1 O2 177.9(7) no
C2a C1a B1a O2a 176.1(7) no
C5 C1 B1 O1 177.3(7) no
C5a C1a B1a O1a 179.8(8) no
C2 C1 B1 O1 .1(12) no
C2a C1a B1a O1a 1.2(13) no
B3 O3 B2 O2 4.6(11) no
B3a O3a B2a O2a 5.5(12) no
B3 O3 B2 C11 -175.8(7) no
B3a O3a B2a C11a -170.2(7) no
B1 O2 B2 O3 -5.1(11) no
B1a O2a B2a O3a -2.9(12) no
B1 O2 B2 C11 175.3(7) no
B1a O2a B2a C11a 172.6(8) no
C15 C11 B2 O3 -10.0(12) no
C15a C11a B2a O3a -13.0(12) no
C12 C11 B2 O3 176.8(7) no
C12a C11a B2a O3a 178.1(7) no
C15 C11 B2 O2 169.6(7) no
C15a C11a B2a O2a 171.4(8) no
C12 C11 B2 O2 -3.6(13) no
C12a C11a B2a O2a 2.5(13) no
B2 O3 B3 O1 -3.3(11) no
B2a O3a B3a O1a -5.7(12) no
B2 O3 B3 C21 173.9(7) no
B2a O3a B3a C21a 172.2(8) no
B1 O1 B3 O3 2.5(11) no
B1a O1a B3a O3a 3.5(12) no
B1 O1 B3 C21 -174.8(7) no
B1a O1a B3a C21a -174.4(8) no
C25 C21 B3 O3 162.7(7) no
C25a C21a B3a O3a 175.1(8) no
C22 C21 B3 O3 -12.2(13) no
C22a C21a B3a O3a -4.3(14) no
C25 C21 B3 O1 -20.1(12) no
C25a C21a B3a O1a -7.0(14) no
C22 C21 B3 O1 165.0(7) no
C22a C21a B3a O1a 173.6(8) no
